data_4068530
loop_
_publ_author_name
'Shih, Wei-Chih'
'Wang, Chun-Han'
'Chang, Yang-Ting'
'Yap, Glenn P. A.'
'Ong, Tiow-Gan'

_publ_section_title
;
 Synthesis and Structure of an Amino-Linked N-Heterocyclic Carbene and the
 Reactivity of its Aluminum Adduct
;
_journal_issue 4
_journal_name_full Organometallics
_journal_page_first 1060
_journal_paper_doi 10.1021/om800917j
_journal_volume 28
_journal_year 2009
_chemical_formula_sum 'C28 H42 Al N3 O'
_chemical_formula_weight 463.63
_chemical_name_systematic
;
 ?
;
_space_group_IT_number 2
_symmetry_cell_setting triclinic
_symmetry_space_group_name_Hall '-P 1'
_symmetry_space_group_name_H-M 'P -1'
_atom_sites_solution_hydrogens geom
_atom_sites_solution_primary direct
_atom_sites_solution_secondary difmap
_audit_creation_method SHELXL-97
_cell_angle_alpha 108.364(2)
_cell_angle_beta 108.548(2)
_cell_angle_gamma 103.3880(10)
_cell_formula_units_Z 2
_cell_length_a 9.6323(3)
_cell_length_b 12.5350(4)
_cell_length_c 13.8141(7)
_cell_measurement_reflns_used 5139
_cell_measurement_temperature 150(2)
_cell_measurement_theta_max 24.42
_cell_measurement_theta_min 2.83
_cell_volume 1395.02(10)
_computing_cell_refinement 'SHELXTL, Sheldrick (2001)'
_computing_data_collection 'SMART, Bruker (2002)'
_computing_data_reduction 'SHELXTL, Sheldrick (2001)'
_computing_molecular_graphics 'SHELXTL, Sheldrick (2001)'
_computing_publication_material 'SHELXTL, Sheldrick (2001)'
_computing_structure_refinement 'SHELXL-97 (Sheldrick, 2008)'
_computing_structure_solution 'SHELXS-97 (Sheldrick, 2008)'
_diffrn_ambient_temperature 150(2)
_diffrn_detector_area_resol_mean 836.6
_diffrn_measured_fraction_theta_full 0.988
_diffrn_measured_fraction_theta_max 0.987
_diffrn_measurement_device_type 'Bruker AXS APEX diffractometer'
_diffrn_measurement_method \w
_diffrn_radiation_monochromator graphite
_diffrn_radiation_source 'fine-focus sealed tube'
_diffrn_radiation_type MoK\a
_diffrn_radiation_wavelength 0.71073
_diffrn_reflns_av_R_equivalents 0.0330
_diffrn_reflns_av_sigmaI/netI 0.0404
_diffrn_reflns_limit_h_max 8
_diffrn_reflns_limit_h_min -11
_diffrn_reflns_limit_k_max 14
_diffrn_reflns_limit_k_min -14
_diffrn_reflns_limit_l_max 16
_diffrn_reflns_limit_l_min -15
_diffrn_reflns_number 17488
_diffrn_reflns_theta_full 25.00
_diffrn_reflns_theta_max 25.02
_diffrn_reflns_theta_min 1.71
_exptl_absorpt_coefficient_mu 0.096
_exptl_absorpt_correction_T_max 0.9811
_exptl_absorpt_correction_T_min 0.9774
_exptl_absorpt_correction_type multi-scan
_exptl_absorpt_process_details 'SADABS, Sheldrick (2003)'
_exptl_crystal_colour colourless
_exptl_crystal_density_diffrn 1.104
_exptl_crystal_density_method 'not measured'
_exptl_crystal_description prism
_exptl_crystal_F_000 504
_exptl_crystal_size_max 0.24
_exptl_crystal_size_mid 0.20
_exptl_crystal_size_min 0.20
_refine_diff_density_max 0.255
_refine_diff_density_min -0.231
_refine_diff_density_rms 0.040
_refine_ls_extinction_method none
_refine_ls_goodness_of_fit_ref 1.077
_refine_ls_hydrogen_treatment mixed
_refine_ls_matrix_type full
_refine_ls_number_parameters 310
_refine_ls_number_reflns 4881
_refine_ls_number_restraints 0
_refine_ls_restrained_S_all 1.077
_refine_ls_R_factor_all 0.0624
_refine_ls_R_factor_gt 0.0439
_refine_ls_shift/su_max 0.000
_refine_ls_shift/su_mean 0.000
_refine_ls_structure_factor_coef Fsqd
_refine_ls_weighting_details 'calc w=1/[\s^2^(Fo^2^)+(0.0503P)^2^+0.3249P] where P=(Fo^2^+2Fc^2^)/3'
_refine_ls_weighting_scheme calc
_refine_ls_wR_factor_gt 0.1049
_refine_ls_wR_factor_ref 0.1145
_reflns_number_gt 3633
_reflns_number_total 4881
_reflns_threshold_expression >2sigma(I)
_cod_data_source_file om800917j_si_008.cif
_cod_data_source_block i10020
_cod_depositor_comments
;
The following automatic conversions were performed:

'_symmetry_cell_setting' value 'Triclinic' changed to 'triclinic'
according to /home/saulius/struct/CIF-dictionaries/cif_core.dic
dictionary named 'cif_core.dic' version 2.4.2 from 2011-04-26.

Automatic conversion script
Id: cif_fix_values 1715 2011-07-08 13:25:40Z adriana 
;
_cod_original_cell_volume 1395.02(9)
_cod_original_sg_symbol_H-M P-1
_cod_database_code 4068530

loop_
_symmetry_equiv_pos_as_xyz
'x, y, z'
'-x, -y, -z'

loop_
_atom_site_label
_atom_site_type_symbol
_atom_site_fract_x
_atom_site_fract_y
_atom_site_fract_z
_atom_site_U_iso_or_equiv
_atom_site_adp_type
_atom_site_occupancy
_atom_site_symmetry_multiplicity
_atom_site_calc_flag
_atom_site_refinement_flags
Al1 Al 0.27629(6) 0.34536(5) 0.59795(5) 0.03080(17) Uani 1 1 d .
N1 N -0.06203(16) 0.27092(13) 0.80501(12) 0.0298(4) Uani 1 1 d .
N2 N -0.12151(16) 0.37754(13) 0.71328(12) 0.0277(4) Uani 1 1 d .
N3 N -0.34880(19) 0.29553(15) 0.47919(13) 0.0362(4) Uani 1 1 d .
H3 H -0.411(2) 0.3342(18) 0.4566(17) 0.043 Uiso 1 1 d .
O1 O 0.15020(13) 0.37984(11) 0.66576(10) 0.0299(3) Uani 1 1 d .
C1 C 0.1483(3) 0.3026(2) 0.43697(17) 0.0490(6) Uani 1 1 d .
H1A H 0.0908 0.3571 0.4317 0.073 Uiso 1 1 calc R
H1B H 0.0732 0.2190 0.4008 0.073 Uiso 1 1 calc R
H1C H 0.2179 0.3105 0.3990 0.073 Uiso 1 1 calc R
C2 C 0.4717(2) 0.49211(18) 0.66530(18) 0.0432(5) Uani 1 1 d .
H2A H 0.4430 0.5622 0.6654 0.065 Uiso 1 1 calc R
H2B H 0.5326 0.4792 0.6207 0.065 Uiso 1 1 calc R
H2C H 0.5355 0.5069 0.7428 0.065 Uiso 1 1 calc R
C3 C 0.3201(2) 0.20406(16) 0.61857(15) 0.0344(5) Uani 1 1 d .
H3B H 0.2230 0.1320 0.5753 0.052 Uiso 1 1 calc R
H3C H 0.3587 0.2206 0.6985 0.052 Uiso 1 1 calc R
H3D H 0.4001 0.1902 0.5920 0.052 Uiso 1 1 calc R
C4 C 0.2993(2) 0.60998(17) 0.85284(16) 0.0366(5) Uani 1 1 d .
H4A H 0.2591 0.6066 0.7791 0.044 Uiso 1 1 calc R
C5 C 0.3946(2) 0.72015(19) 0.94439(17) 0.0443(5) Uani 1 1 d .
H5A H 0.4185 0.7920 0.9332 0.053 Uiso 1 1 calc R
C6 C 0.4552(2) 0.72597(19) 1.05212(17) 0.0433(5) Uani 1 1 d .
H6A H 0.5211 0.8015 1.1146 0.052 Uiso 1 1 calc R
C7 C 0.4194(2) 0.62174(19) 1.06819(16) 0.0393(5) Uani 1 1 d .
H7A H 0.4601 0.6252 1.1419 0.047 Uiso 1 1 calc R
C8 C 0.3243(2) 0.51216(17) 0.97687(15) 0.0333(5) Uani 1 1 d .
H8A H 0.3007 0.4406 0.9885 0.040 Uiso 1 1 calc R
C9 C 0.26250(19) 0.50474(16) 0.86843(15) 0.0283(4) Uani 1 1 d .
C10 C 0.1602(2) 0.38205(16) 0.76840(14) 0.0276(4) Uani 1 1 d .
H10A H 0.2056 0.3211 0.7817 0.033 Uiso 1 1 calc R
C11 C -0.0051(2) 0.34425(15) 0.76201(14) 0.0267(4) Uani 1 1 d .
C12 C -0.2173(2) 0.25860(17) 0.78216(16) 0.0354(5) Uani 1 1 d .
H12A H -0.2853 0.2121 0.8031 0.042 Uiso 1 1 calc R
C13 C -0.2535(2) 0.32428(17) 0.72535(16) 0.0348(5) Uani 1 1 d .
H13A H -0.3522 0.3328 0.6982 0.042 Uiso 1 1 calc R
C14 C 0.0686(2) 0.24326(17) 0.97423(16) 0.0366(5) Uani 1 1 d .
C15 C 0.1417(2) 0.17655(19) 1.02096(17) 0.0433(5) Uani 1 1 d .
H15A H 0.1796 0.2008 1.1000 0.052 Uiso 1 1 calc R
C16 C 0.1613(2) 0.07609(19) 0.95682(18) 0.0420(5) Uani 1 1 d .
C17 C 0.1055(2) 0.04154(18) 0.84137(17) 0.0376(5) Uani 1 1 d .
H17A H 0.1174 -0.0276 0.7964 0.045 Uiso 1 1 calc R
C18 C 0.0327(2) 0.10495(16) 0.78966(15) 0.0322(4) Uani 1 1 d .
C19 C 0.0174(2) 0.20614(16) 0.85829(15) 0.0301(4) Uani 1 1 d .
C20 C 0.0441(3) 0.34918(19) 1.04672(17) 0.0499(6) Uani 1 1 d .
H20A H 0.0692 0.4162 1.0253 0.075 Uiso 1 1 calc R
H20B H 0.1133 0.3750 1.1260 0.075 Uiso 1 1 calc R
H20C H -0.0659 0.3251 1.0360 0.075 Uiso 1 1 calc R
C21 C 0.2396(3) 0.0049(2) 1.0097(2) 0.0607(7) Uani 1 1 d .
H21A H 0.2062 -0.0014 1.0684 0.091 Uiso 1 1 calc R
H21B H 0.3543 0.0460 1.0432 0.091 Uiso 1 1 calc R
H21C H 0.2094 -0.0763 0.9520 0.091 Uiso 1 1 calc R
C22 C -0.0313(2) 0.06301(18) 0.66387(16) 0.0393(5) Uani 1 1 d .
H22A H -0.0124 -0.0106 0.6306 0.059 Uiso 1 1 calc R
H22B H 0.0216 0.1264 0.6464 0.059 Uiso 1 1 calc R
H22C H -0.1448 0.0460 0.6328 0.059 Uiso 1 1 calc R
C23 C -0.1199(2) 0.45149(16) 0.64918(15) 0.0321(4) Uani 1 1 d .
H23A H -0.0107 0.5075 0.6765 0.039 Uiso 1 1 calc R
H23B H -0.1850 0.5005 0.6615 0.039 Uiso 1 1 calc R
C24 C -0.1836(2) 0.37220(17) 0.52393(15) 0.0349(5) Uani 1 1 d .
H24A H -0.1732 0.4239 0.4833 0.042 Uiso 1 1 calc R
H24B H -0.1210 0.3209 0.5118 0.042 Uiso 1 1 calc R
C25 C -0.4049(2) 0.17590(18) 0.38572(16) 0.0406(5) Uani 1 1 d .
C26 C -0.3337(4) 0.0964(2) 0.4321(2) 0.0789(9) Uani 1 1 d .
H26A H -0.2189 0.1302 0.4598 0.118 Uiso 1 1 calc R
H26B H -0.3755 0.0146 0.3722 0.118 Uiso 1 1 calc R
H26C H -0.3607 0.0933 0.4940 0.118 Uiso 1 1 calc R
C27 C -0.5838(3) 0.1249(2) 0.3430(2) 0.0673(7) Uani 1 1 d .
H27A H -0.6108 0.1221 0.4050 0.101 Uiso 1 1 calc R
H27B H -0.6269 0.0431 0.2829 0.101 Uiso 1 1 calc R
H27C H -0.6286 0.1768 0.3135 0.101 Uiso 1 1 calc R
C28 C -0.3633(3) 0.1817(2) 0.28908(17) 0.0468(5) Uani 1 1 d .
H28A H -0.2486 0.2176 0.3171 0.070 Uiso 1 1 calc R
H28B H -0.4118 0.2314 0.2585 0.070 Uiso 1 1 calc R
H28C H -0.4027 0.0999 0.2297 0.070 Uiso 1 1 calc R

loop_
_atom_site_aniso_label
_atom_site_aniso_U_11
_atom_site_aniso_U_22
_atom_site_aniso_U_33
_atom_site_aniso_U_23
_atom_site_aniso_U_13
_atom_site_aniso_U_12
Al1 0.0341(3) 0.0314(3) 0.0326(3) 0.0144(3) 0.0178(3) 0.0151(3)
N1 0.0288(8) 0.0285(9) 0.0333(9) 0.0140(7) 0.0146(7) 0.0096(7)
N2 0.0274(8) 0.0267(9) 0.0300(8) 0.0117(7) 0.0127(7) 0.0111(7)
N3 0.0324(9) 0.0372(10) 0.0347(10) 0.0130(8) 0.0108(8) 0.0136(8)
O1 0.0302(7) 0.0326(7) 0.0277(7) 0.0127(6) 0.0134(6) 0.0114(6)
C1 0.0665(15) 0.0508(14) 0.0417(13) 0.0223(11) 0.0271(12) 0.0320(12)
C2 0.0423(12) 0.0409(13) 0.0626(14) 0.0278(11) 0.0313(11) 0.0213(10)
C3 0.0325(10) 0.0324(11) 0.0323(11) 0.0100(9) 0.0114(9) 0.0097(9)
C4 0.0373(11) 0.0337(12) 0.0336(11) 0.0127(10) 0.0155(10) 0.0056(9)
C5 0.0493(13) 0.0315(12) 0.0435(13) 0.0118(11) 0.0217(11) 0.0031(10)
C6 0.0374(12) 0.0387(13) 0.0361(12) 0.0027(10) 0.0163(10) 0.0014(10)
C7 0.0325(11) 0.0461(13) 0.0300(11) 0.0104(10) 0.0127(9) 0.0075(10)
C8 0.0290(10) 0.0343(12) 0.0334(11) 0.0118(10) 0.0139(9) 0.0087(9)
C9 0.0225(9) 0.0314(11) 0.0295(11) 0.0107(9) 0.0129(8) 0.0081(8)
C10 0.0284(10) 0.0267(10) 0.0298(10) 0.0127(9) 0.0137(8) 0.0107(8)
C11 0.0297(10) 0.0214(10) 0.0259(10) 0.0074(8) 0.0118(8) 0.0078(8)
C12 0.0320(11) 0.0353(11) 0.0419(12) 0.0169(10) 0.0201(9) 0.0103(9)
C13 0.0294(10) 0.0360(12) 0.0413(12) 0.0154(10) 0.0181(9) 0.0126(9)
C14 0.0362(11) 0.0346(12) 0.0333(11) 0.0125(10) 0.0157(9) 0.0046(9)
C15 0.0409(12) 0.0486(14) 0.0334(12) 0.0219(11) 0.0096(10) 0.0068(11)
C16 0.0325(11) 0.0402(13) 0.0444(13) 0.0226(11) 0.0063(10) 0.0059(10)
C17 0.0332(11) 0.0304(11) 0.0423(13) 0.0152(10) 0.0096(10) 0.0091(9)
C18 0.0281(10) 0.0284(11) 0.0329(11) 0.0122(9) 0.0098(9) 0.0037(9)
C19 0.0280(10) 0.0292(11) 0.0331(11) 0.0160(9) 0.0125(9) 0.0072(8)
C20 0.0590(14) 0.0475(14) 0.0389(13) 0.0113(11) 0.0263(11) 0.0140(11)
C21 0.0501(14) 0.0591(16) 0.0663(17) 0.0394(14) 0.0064(13) 0.0170(12)
C22 0.0450(12) 0.0308(11) 0.0336(11) 0.0096(9) 0.0127(10) 0.0111(10)
C23 0.0336(10) 0.0278(11) 0.0379(11) 0.0152(9) 0.0156(9) 0.0135(9)
C24 0.0333(10) 0.0367(12) 0.0355(11) 0.0156(10) 0.0147(9) 0.0134(9)
C25 0.0494(13) 0.0323(12) 0.0348(12) 0.0161(10) 0.0121(10) 0.0115(10)
C26 0.121(2) 0.0444(15) 0.0618(17) 0.0270(14) 0.0206(17) 0.0336(16)
C27 0.0582(16) 0.0620(17) 0.0480(15) 0.0076(13) 0.0206(13) -0.0102(13)
C28 0.0482(13) 0.0448(13) 0.0371(12) 0.0098(11) 0.0146(11) 0.0152(11)

loop_
_atom_type_symbol
_atom_type_description
_atom_type_scat_dispersion_real
_atom_type_scat_dispersion_imag
_atom_type_scat_source
C C 0.0033 0.0016 'International Tables Vol C Tables 4.2.6.8 and 6.1.1.4'
H H 0.0000 0.0000 'International Tables Vol C Tables 4.2.6.8 and 6.1.1.4'
N N 0.0061 0.0033 'International Tables Vol C Tables 4.2.6.8 and 6.1.1.4'
O O 0.0106 0.0060 'International Tables Vol C Tables 4.2.6.8 and 6.1.1.4'
Al Al 0.0645 0.0514 'International Tables Vol C Tables 4.2.6.8 and 6.1.1.4'

loop_
_geom_angle_atom_site_label_1
_geom_angle_atom_site_label_2
_geom_angle_atom_site_label_3
_geom_angle
O1 Al1 C1 104.16(8)
O1 Al1 C3 107.52(7)
C1 Al1 C3 111.26(9)
O1 Al1 C2 108.81(7)
C1 Al1 C2 111.78(9)
C3 Al1 C2 112.82(8)
C11 N1 C12 108.77(15)
C11 N1 C19 127.00(14)
C12 N1 C19 124.04(14)
C11 N2 C13 109.18(15)
C11 N2 C23 127.68(14)
C13 N2 C23 123.02(15)
C24 N3 C25 117.23(15)
C10 O1 Al1 128.18(10)
C5 C4 C9 120.28(18)
C6 C5 C4 120.34(19)
C7 C6 C5 119.69(19)
C6 C7 C8 119.85(19)
C7 C8 C9 121.20(18)
C4 C9 C8 118.65(17)
C4 C9 C10 121.09(16)
C8 C9 C10 120.24(16)
O1 C10 C11 108.43(14)
O1 C10 C9 114.33(14)
C11 C10 C9 109.34(13)
N2 C11 N1 107.16(14)
N2 C11 C10 126.71(15)
N1 C11 C10 126.12(15)
C13 C12 N1 107.28(15)
C12 C13 N2 107.61(16)
C15 C14 C19 116.93(18)
C15 C14 C20 120.75(18)
C19 C14 C20 122.30(18)
C16 C15 C14 122.59(19)
C15 C16 C17 118.18(19)
C15 C16 C21 121.4(2)
C17 C16 C21 120.4(2)
C18 C17 C16 122.05(19)
C17 C18 C19 117.44(17)
C17 C18 C22 120.84(17)
C19 C18 C22 121.70(17)
C14 C19 C18 122.78(17)
C14 C19 N1 119.23(16)
C18 C19 N1 117.92(16)
N2 C23 C24 110.95(15)
N3 C24 C23 110.67(15)
N3 C25 C26 108.20(17)
N3 C25 C27 106.15(17)
C26 C25 C27 110.1(2)
N3 C25 C28 113.02(16)
C26 C25 C28 110.01(19)
C27 C25 C28 109.33(17)

loop_
_geom_bond_atom_site_label_1
_geom_bond_atom_site_label_2
_geom_bond_distance
Al1 O1 1.8030(12)
Al1 C1 1.988(2)
Al1 C3 1.9960(19)
Al1 C2 1.999(2)
N1 C11 1.348(2)
N1 C12 1.387(2)
N1 C19 1.446(2)
N2 C11 1.341(2)
N2 C13 1.379(2)
N2 C23 1.471(2)
N3 C24 1.459(2)
N3 C25 1.473(2)
O1 C10 1.381(2)
C4 C5 1.387(3)
C4 C9 1.387(3)
C5 C6 1.386(3)
C6 C7 1.378(3)
C7 C8 1.381(3)
C8 C9 1.388(3)
C9 C10 1.529(2)
C10 C11 1.517(2)
C12 C13 1.334(3)
C14 C15 1.391(3)
C14 C19 1.395(3)
C14 C20 1.509(3)
C15 C16 1.386(3)
C16 C17 1.390(3)
C16 C21 1.508(3)
C17 C18 1.389(3)
C18 C19 1.395(3)
C18 C22 1.506(3)
C23 C24 1.522(3)
C25 C26 1.520(3)
C25 C27 1.527(3)
C25 C28 1.529(3)

loop_
_geom_torsion_atom_site_label_1
_geom_torsion_atom_site_label_2
_geom_torsion_atom_site_label_3
_geom_torsion_atom_site_label_4
_geom_torsion
C1 Al1 O1 C10 160.20(14)
C3 Al1 O1 C10 42.05(15)
C2 Al1 O1 C10 -80.45(15)
C9 C4 C5 C6 0.6(3)
C4 C5 C6 C7 -0.5(3)
C5 C6 C7 C8 0.4(3)
C6 C7 C8 C9 -0.4(3)
C5 C4 C9 C8 -0.7(3)
C5 C4 C9 C10 -178.83(16)
C7 C8 C9 C4 0.6(3)
C7 C8 C9 C10 178.75(15)
Al1 O1 C10 C11 -147.98(12)
Al1 O1 C10 C9 89.76(16)
C4 C9 C10 O1 18.8(2)
C8 C9 C10 O1 -159.27(15)
C4 C9 C10 C11 -102.92(18)
C8 C9 C10 C11 78.97(19)
C13 N2 C11 N1 -0.20(19)
C23 N2 C11 N1 -176.14(15)
C13 N2 C11 C10 -179.95(16)
C23 N2 C11 C10 4.1(3)
C12 N1 C11 N2 0.05(19)
C19 N1 C11 N2 175.25(15)
C12 N1 C11 C10 179.81(16)
C19 N1 C11 C10 -5.0(3)
O1 C10 C11 N2 -41.4(2)
C9 C10 C11 N2 83.9(2)
O1 C10 C11 N1 138.94(16)
C9 C10 C11 N1 -95.8(2)
C11 N1 C12 C13 0.1(2)
C19 N1 C12 C13 -175.26(16)
N1 C12 C13 N2 -0.2(2)
C11 N2 C13 C12 0.3(2)
C23 N2 C13 C12 176.45(15)
C19 C14 C15 C16 -1.3(3)
C20 C14 C15 C16 177.60(19)
C14 C15 C16 C17 0.1(3)
C14 C15 C16 C21 -179.41(18)
C15 C16 C17 C18 0.5(3)
C21 C16 C17 C18 -179.99(18)
C16 C17 C18 C19 0.1(3)
C16 C17 C18 C22 -178.02(18)
C15 C14 C19 C18 1.9(3)
C20 C14 C19 C18 -176.89(18)
C15 C14 C19 N1 178.85(16)
C20 C14 C19 N1 0.0(3)
C17 C18 C19 C14 -1.4(3)
C22 C18 C19 C14 176.72(17)
C17 C18 C19 N1 -178.35(15)
C22 C18 C19 N1 -0.2(2)
C11 N1 C19 C14 109.0(2)
C12 N1 C19 C14 -76.4(2)
C11 N1 C19 C18 -73.9(2)
C12 N1 C19 C18 100.6(2)
C11 N2 C23 C24 92.3(2)
C13 N2 C23 C24 -83.1(2)
C25 N3 C24 C23 -148.24(16)
N2 C23 C24 N3 63.83(19)
C24 N3 C25 C26 71.2(2)
C24 N3 C25 C27 -170.66(17)
C24 N3 C25 C28 -50.8(2)
